data_2007040
loop_
_publ_author_name
'Fettinger, James C.'
'Mattamana, Sundeep P.'
'Poli, Rinaldo'

_publ_section_title
;
 Two Tetrahalooxomolybdate(V) Structures, [Ph~3~PNPPh~3~][MoOBr~4~] and
 [PPh~4~][MoOI~4~(H~2~ O)]
;
_journal_issue 2
_journal_name_full 'Acta Crystallographica Section C'
_journal_page_first 184
_journal_page_last 187
_journal_paper_doi 10.1107/S0108270197010718
_journal_volume 54
_journal_year 1998
_chemical_formula_iupac '(C36 H30 N P2)[Mo O Br4]'
_chemical_formula_sum 'C36 H30 Br4 Mo N O P2'
_chemical_formula_weight 970.13
_chemical_name_systematic
;
bis(triphenylphoshine)iminium tetrabromooxomolybdate(V)
;
_space_group_IT_number 15
_symmetry_cell_setting monoclinic
_symmetry_space_group_name_Hall '-C 2yc'
_symmetry_space_group_name_H-M 'C 1 2/c 1'
_audit_creation_method SHELXL
_cell_angle_alpha 90.00
_cell_angle_beta 131.137(8)
_cell_angle_gamma 90.00
_cell_formula_units_Z 4
_cell_length_a 27.960(3)
_cell_length_b 9.1643(8)
_cell_length_c 18.488(2)
_cell_measurement_reflns_used 25
_cell_measurement_temperature 153(2)
_cell_measurement_theta_max 18.1
_cell_measurement_theta_min 10.7
_cell_volume 3567.8(8)
_computing_cell_refinement EXPRESS
_computing_data_collection 'EXPRESS (Enraf-Nonius, 19??)'
_computing_data_reduction 'XCAD-4 (Harms, 19??), SHELXTL (Siemens, 19??)'
_computing_molecular_graphics SHELXTL
_computing_publication_material SHELXTL
_computing_structure_refinement 'SHELXL93 (Sheldrick, 1993)'
_computing_structure_solution 'SHELXS86 (Sheldrick, 1990)'
_diffrn_ambient_temperature 153(2)
_diffrn_measurement_device 'Enraf-Nonius CAD-4'
_diffrn_measurement_method 'omega scans'
_diffrn_radiation_monochromator graphite
_diffrn_radiation_source 'fine-focus sealed tube'
_diffrn_radiation_type MoK\a
_diffrn_radiation_wavelength 0.71073
_diffrn_reflns_av_R_equivalents 0.0203
_diffrn_reflns_av_sigmaI/netI 0.0196
_diffrn_reflns_limit_h_max 33
_diffrn_reflns_limit_h_min 0
_diffrn_reflns_limit_k_max 10
_diffrn_reflns_limit_k_min 0
_diffrn_reflns_limit_l_max 16
_diffrn_reflns_limit_l_min -21
_diffrn_reflns_number 3211
_diffrn_reflns_theta_max 24.98
_diffrn_reflns_theta_min 2.42
_diffrn_standards_decay_% 0
_diffrn_standards_interval_time 60
_diffrn_standards_number 3
_exptl_absorpt_coefficient_mu 4.967
_exptl_absorpt_correction_T_max 0.107
_exptl_absorpt_correction_T_min 0.085
_exptl_absorpt_correction_type psi-scans
_exptl_absorpt_process_details '(North, Phillips & Mathews, 1968)'
_exptl_crystal_colour 'Brownish yellow'
_exptl_crystal_density_diffrn 1.806
_exptl_crystal_description block
_exptl_crystal_F_000 1892
_exptl_crystal_size_max 0.55
_exptl_crystal_size_mid 0.45
_exptl_crystal_size_min 0.45
_refine_diff_density_max 0.563
_refine_diff_density_min -0.523
_refine_ls_extinction_coef 0.00013(6)
_refine_ls_extinction_method 'SHELXL (Sheldrick, 1993)'
_refine_ls_goodness_of_fit_all 1.115
_refine_ls_goodness_of_fit_obs 1.150
_refine_ls_hydrogen_treatment refall
_refine_ls_matrix_type full
_refine_ls_number_parameters 274
_refine_ls_number_reflns 3142
_refine_ls_number_restraints 0
_refine_ls_restrained_S_all 1.115
_refine_ls_restrained_S_obs 1.150
_refine_ls_R_factor_all 0.0419
_refine_ls_R_factor_obs .0291
_refine_ls_shift/esd_max 0.000
_refine_ls_shift/esd_mean 0.000
_refine_ls_structure_factor_coef Fsqd
_refine_ls_weighting_details 'w = 1/[\s^2^(Fo^2^)+(0.0316P)^2^+8.5059P] where P=(Fo^2^+2Fc^2^)/3'
_refine_ls_weighting_scheme calc
_refine_ls_wR_factor_all 0.0697
_refine_ls_wR_factor_obs .0651
_reflns_number_observed 2624
_reflns_number_total 3142
_reflns_observed_criterion >2sigma(I)
_cod_data_source_file ta1139.cif
_cod_data_source_block UM118
_cod_depositor_comments
;
The following automatic conversions were performed:
'_symmetry_cell_setting' value 'Monoclinic' changed to 'monoclinic'
according to '/home/saulius/struct/CIF-dictionaries/cif_core.dic'
dictionary named 'cif_core.dic' version 2.4.1 from 2010-06-29.

Automatic conversion script
Id: cif_fix_enum 1527 2010-12-29 10:47:43Z saulius 

The following automatic conversions were performed:

'_symmetry_cell_setting' value 'Monoclinic' changed to 'monoclinic'
according to /home/saulius/struct/CIF-dictionaries/cif_core.dic
dictionary named 'cif_core.dic' version 2.4.1 from 2010-06-29.

Automatic conversion script
Id: cif_fix_values 1715 2011-07-08 13:25:40Z adriana 

The following automatic conversions were performed:

'_refine_ls_weighting_scheme' value 'calc w =
1/[\s^2^(Fo^2^)+(0.0316P)^2^+8.5059P] where P=(Fo^2^+2Fc^2^)/3' was
changed to 'calc'. New tag '_refine_ls_weighting_details' was
created. The value of the new tag was set to 'w =
1/[\s^2^(Fo^2^)+(0.0316P)^2^+8.5059P] where P=(Fo^2^+2Fc^2^)/3'.

Automatic conversion script
Id: cif_fix_values 3143 2015-03-26 13:38:13Z robertas 
;
_cod_original_cell_volume 3567.8(6)
_cod_original_sg_symbol_H-M 'C 2/c'
_cod_database_code 2007040

loop_
_symmetry_equiv_pos_as_xyz
'x, y, z'
'-x, y, -z+1/2'
'x+1/2, y+1/2, z'
'-x+1/2, y+1/2, -z+1/2'
'-x, -y, -z'
'x, -y, z-1/2'
'-x+1/2, -y+1/2, -z'
'x+1/2, -y+1/2, z-1/2'

loop_
_atom_site_aniso_label
_atom_site_aniso_U_11
_atom_site_aniso_U_22
_atom_site_aniso_U_33
_atom_site_aniso_U_12
_atom_site_aniso_U_13
_atom_site_aniso_U_23
Mo1 .0191(3) .0230(3) .0198(3) .0007(2) .0136(2) .0025(2)
Br1 .0552(3) .0414(3) .0404(2) -.0092(2) .0402(2) -.0057(2)
Br2 .0401(2) .0306(2) .0445(2) .0035(2) .0281(2) .0070(2)
O1 .018(2) .029(3) .024(2) -.001(2) .011(2) -.001(2)
P1 .0179(4) .0128(4) .0176(4) .0007(3) .0136(3) .0004(3)
N1 .030(2) .015(2) .026(2) .000 .023(2) .000
C11 .021(2) .0116(15) .022(2) .0012(13) .0164(14) .0005(13)
C12 .021(2) .025(2) .021(2) .0019(14) .0152(15) .0012(14)
C13 .019(2) .026(2) .026(2) -.0011(14) .013(2) -.002(2)
C14 .024(2) .029(2) .040(2) -.006(2) .024(2) .000(2)
C15 .032(2) .041(2) .028(2) -.008(2) .024(2) .002(2)
C16 .026(2) .032(2) .020(2) -.006(2) .017(2) -.006(2)
C21 .022(2) .016(2) .0117(14) .0011(13) .0109(14) -.0001(12)
C22 .019(2) .022(2) .026(2) -.0008(15) .014(2) -.0021(15)
C23 .028(2) .025(2) .037(2) .011(2) .020(2) .003(2)
C24 .043(2) .015(2) .032(2) .005(2) .023(2) -.001(2)
C25 .036(2) .018(2) .032(2) -.008(2) .024(2) -.005(2)
C26 .026(2) .020(2) .024(2) -.0021(14) .019(2) -.0020(14)
C31 .0156(15) .018(2) .021(2) .0000(13) .0137(14) .0041(13)
C32 .026(2) .021(2) .026(2) .003(2) .018(2) .0008(15)
C33 .024(2) .038(2) .020(2) -.003(2) .011(2) -.001(2)
C34 .019(2) .039(2) .027(2) .002(2) .011(2) .013(2)
C35 .026(2) .027(2) .039(2) .009(2) .023(2) .012(2)
C36 .025(2) .021(2) .028(2) .0005(15) .019(2) .002(2)

loop_
_atom_site_label
_atom_site_fract_x
_atom_site_fract_y
_atom_site_fract_z
_atom_site_U_iso_or_equiv
_atom_site_thermal_displace_type
_atom_site_calc_flag
_atom_site_refinement_flags
_atom_site_occupancy
_atom_site_disorder_group
_atom_site_type_symbol
Mo1 .27240(3) .28171(6) .02523(4) .01996(15) Uani d P .50 . Mo
Br1 .23420(2) .26375(5) .11388(3) .03889(14) Uani d . 1 . Br
Br2 .29523(2) .00942(4) .05741(3) .03816(14) Uani d . 1 . Br
O1 .3426(2) .3561(5) .1034(3) .0252(10) Uani d P .50 . O
P1 .50172(4) .87067(8) .33347(6) .0146(2) Uani d . 1 . P
N1 .5000 .8224(4) .2500 .0202(8) Uani d S 1 . N
C11 .44031(14) .7738(3) .3196(2) .0163(6) Uani d . 1 . C
C12 .38655(15) .7294(4) .2286(2) .0214(7) Uani d . 1 . C
H12 .3815(15) .751(4) .176(2) .017(8) Uiso d . 1 . H
C13 .3394(2) .6520(4) .2163(3) .0248(8) Uani d . 1 . C
H13 .3061(19) .613(5) .160(3) .041(11) Uiso d . 1 . H
C14 .3457(2) .6181(4) .2948(3) .0284(8) Uani d . 1 . C
H14 .3163(17) .572(4) .284(2) .024(10) Uiso d . 1 . H
C15 .3982(2) .6620(4) .3847(3) .0304(8) Uani d . 1 . C
H15 .4042(17) .642(4) .435(3) .032(10) Uiso d . 1 . H
C16 .4457(2) .7401(4) .3983(2) .0250(8) Uani d . 1 . C
H16 .4815(18) .766(4) .458(3) .031(10) Uiso d . 1 . H
C21 .49200(14) 1.0628(3) .3395(2) .0169(6) Uani d . 1 . C
C22 .4365(2) 1.1180(4) .3133(2) .0232(7) Uani d . 1 . C
H22 .4047(15) 1.060(4) .294(2) .012(8) Uiso d . 1 . H
C23 .4295(2) 1.2676(4) .3148(3) .0309(8) Uani d . 1 . C
H23 .3919(17) 1.307(4) .297(2) .026(9) Uiso d . 1 . H
C24 .4770(2) 1.3601(4) .3420(3) .0313(9) Uani d . 1 . C
H24 .4739(17) 1.462(4) .345(3) .031(10) Uiso d . 1 . H
C25 .5328(2) 1.3054(4) .3682(3) .0281(8) Uani d . 1 . C
H25 .5646(17) 1.362(4) .385(3) .031(10) Uiso d . 1 . H
C26 .5407(2) 1.1567(4) .3675(2) .0217(7) Uani d . 1 . C
H26 .5807(17) 1.121(4) .391(2) .026(9) Uiso d . 1 . H
C31 .57546(14) .8177(3) .4480(2) .0166(6) Uani d . 1 . C
C32 .6061(2) .9001(4) .5312(2) .0237(7) Uani d . 1 . C
H32 .5902(15) .985(4) .526(2) .017(9) Uiso d . 1 . H
C33 .6617(2) .8513(4) .6167(3) .0306(8) Uani d . 1 . C
H33 .6807(18) .901(4) .668(3) .031(10) Uiso d . 1 . H
C34 .6869(2) .7202(4) .6207(3) .0313(9) Uani d . 1 . C
H34 .7187(18) .695(4) .670(3) .030(11) Uiso d . 1 . H
C35 .6576(2) .6368(4) .5405(3) .0292(8) Uani d . 1 . C
H35 .6715(18) .552(5) .542(3) .037(11) Uiso d . 1 . H
C36 .6017(2) .6839(4) .4535(3) .0230(7) Uani d . 1 . C
H36 .5819(17) .631(4) .399(3) .033(11) Uiso d . 1 . H

loop_
_atom_type_symbol
_atom_type_description
_atom_type_scat_dispersion_real
_atom_type_scat_dispersion_imag
_atom_type_scat_source
C C 0.0033 0.0016 'International Tables Vol C Tables 4.2.6.8 and 6.1.1.4'
H H 0.0000 0.0000 'International Tables Vol C Tables 4.2.6.8 and 6.1.1.4'
N N 0.0061 0.0033 'International Tables Vol C Tables 4.2.6.8 and 6.1.1.4'
P P 0.1023 0.0942 'International Tables Vol C Tables 4.2.6.8 and 6.1.1.4'
Mo Mo -1.6832 0.6857 'International Tables Vol C Tables 4.2.6.8 and 6.1.1.4'
Br Br -0.2901 2.4595 'International Tables Vol C Tables 4.2.6.8 and 6.1.1.4'
O O 0.0106 0.0060 'International Tables Vol C Tables 4.2.6.8 and 6.1.1.4'

loop_
_geom_angle_atom_site_label_1
_geom_angle_atom_site_label_2
_geom_angle_atom_site_label_3
_geom_angle_site_symmetry_1
_geom_angle_site_symmetry_3
_geom_angle
_geom_angle_publ_flag
Mo1 Mo1 O1 7 . 173.1(2) no
Mo1 Mo1 Br2 7 7 84.39(6) no
O1 Mo1 Br2 . 7 102.4(2) yes
Mo1 Mo1 Br1 7 . 77.47(5) no
O1 Mo1 Br1 . . 103.4(2) yes
Br2 Mo1 Br1 7 . 88.41(2) yes
Mo1 Mo1 Br1 7 7 76.65(5) no
O1 Mo1 Br1 . 7 102.2(2) yes
Br2 Mo1 Br1 7 7 89.08(2) yes
Br1 Mo1 Br1 . 7 154.12(3) yes
Mo1 Mo1 Br2 7 . 69.83(6) no
O1 Mo1 Br2 . . 103.4(2) yes
Br2 Mo1 Br2 7 . 154.22(3) yes
Br1 Mo1 Br2 . . 86.06(2) yes
Br1 Mo1 Br2 7 . 85.08(2) yes
Mo1 Br1 Mo1 . 7 25.88(3) no
Mo1 Br2 Mo1 7 . 25.78(3) no
N1 P1 C11 . . 108.17(13) no
N1 P1 C21 . . 115.3(2) no
C11 P1 C21 . . 108.90(14) no
N1 P1 C31 . . 110.54(12) no
C11 P1 C31 . . 106.41(14) no
C21 P1 C31 . . 107.16(14) no
P1 N1 P1 . 2_655 147.4(3) no
C12 C11 C16 . . 119.2(3) no
C12 C11 P1 . . 119.2(2) no
C16 C11 P1 . . 121.6(2) no
C13 C12 C11 . . 120.3(3) no
C13 C12 H12 . . 119.(2) no
C11 C12 H12 . . 121.(2) no
C14 C13 C12 . . 119.8(3) no
C14 C13 H13 . . 117.(3) no
C12 C13 H13 . . 123.(3) no
C15 C14 C13 . . 120.4(3) no
C15 C14 H14 . . 123.(3) no
C13 C14 H14 . . 117.(3) no
C14 C15 C16 . . 120.7(3) no
C14 C15 H15 . . 123.(3) no
C16 C15 H15 . . 116.(3) no
C15 C16 C11 . . 119.6(3) no
C15 C16 H16 . . 122.(2) no
C11 C16 H16 . . 119.(2) no
C22 C21 C26 . . 120.2(3) no
C22 C21 P1 . . 121.2(3) no
C26 C21 P1 . . 118.6(2) no
C21 C22 C23 . . 119.7(3) no
C21 C22 H22 . . 121.(2) no
C23 C22 H22 . . 119.(2) no
C24 C23 C22 . . 120.4(3) no
C24 C23 H23 . . 119.(2) no
C22 C23 H23 . . 121.(2) no
C23 C24 C25 . . 120.2(3) no
C23 C24 H24 . . 122.(2) no
C25 C24 H24 . . 118.(2) no
C26 C25 C24 . . 120.2(3) no
C26 C25 H25 . . 117.(2) no
C24 C25 H25 . . 123.(2) no
C25 C26 C21 . . 119.3(3) no
C25 C26 H26 . . 119.(2) no
C21 C26 H26 . . 122.(2) no
C32 C31 C36 . . 119.0(3) no
C32 C31 P1 . . 123.4(3) no
C36 C31 P1 . . 117.6(2) no
C33 C32 C31 . . 120.2(3) no
C33 C32 H32 . . 122.(2) no
C31 C32 H32 . . 118.(2) no
C34 C33 C32 . . 120.0(4) no
C34 C33 H33 . . 119.(3) no
C32 C33 H33 . . 121.(3) no
C35 C34 C33 . . 120.8(4) no
C35 C34 H34 . . 120.(3) no
C33 C34 H34 . . 119.(3) no
C34 C35 C36 . . 120.1(4) no
C34 C35 H35 . . 122.(3) no
C36 C35 H35 . . 118.(3) no
C35 C36 C31 . . 119.8(3) no
C35 C36 H36 . . 121.(2) no
C31 C36 H36 . . 119.(2) no

loop_
_geom_bond_atom_site_label_1
_geom_bond_atom_site_label_2
_geom_bond_site_symmetry_2
_geom_bond_distance
_geom_bond_publ_flag
Mo1 Mo1 7 1.1133(11) no
Mo1 O1 . 1.636(4) yes
Mo1 Br2 7 2.4026(7) yes
Mo1 Br1 . 2.4814(7) yes
Mo1 Br1 7 2.4896(7) yes
Mo1 Br2 . 2.5473(7) yes
Br1 Mo1 7 2.4896(7) no
Br2 Mo1 7 2.4026(7) no
P1 N1 . 1.5753(13) no
P1 C11 . 1.796(3) no
P1 C21 . 1.796(3) no
P1 C31 . 1.796(3) no
N1 P1 2_655 1.5753(13) no
C11 C12 . 1.390(4) no
C11 C16 . 1.395(4) no
C12 C13 . 1.379(5) no
C12 H12 . .91(3) no
C13 C14 . 1.377(5) no
C13 H13 . .89(4) no
C14 C15 . 1.367(5) no
C14 H14 . .83(4) no
C15 C16 . 1.378(5) no
C15 H15 . .85(4) no
C16 H16 . .90(4) no
C21 C22 . 1.381(4) no
C21 C26 . 1.391(5) no
C22 C23 . 1.388(5) no
C22 H22 . .89(3) no
C23 C24 . 1.363(5) no
C23 H23 . .94(4) no
C24 C25 . 1.388(5) no
C24 H24 . .95(4) no
C25 C26 . 1.382(5) no
C25 H25 . .89(4) no
C26 H26 . .95(4) no
C31 C32 . 1.391(5) no
C31 C36 . 1.397(5) no
C32 C33 . 1.372(5) no
C32 H32 . .87(3) no
C33 C34 . 1.371(6) no
C33 H33 . .86(4) no
C34 C35 . 1.362(6) no
C34 H34 . .78(4) no
C35 C36 . 1.381(5) no
C35 H35 . .86(4) no
C36 H36 . .91(4) no
